data_4002309
loop_
_publ_author_name
'Boudin, S.'
'Raveau, B.'
'Chardon, J.'

_publ_section_title
;
 A novel cobalt(II) vanadophosphate with a quasi zeolithic intersecting
 tunnel structure N H4 Co2 (H2 O)2 H V O2 (P O4)2
;
_journal_name_full 'Chemistry of Materials (1,1989-)'
_journal_page_first 4101
_journal_page_last 4104
_journal_volume 13
_journal_year 2001
_chemical_formula_sum 'Co2 H9 N O12 P2 V'
_chemical_name_systematic '(N H4) (Co2 (H2 O)2 H V O2 (P O4)2)'
_space_group_IT_number 26
_symmetry_space_group_name_Hall 'P 2c -2'
_symmetry_space_group_name_H-M 'P m c 21'
_cell_angle_alpha 90
_cell_angle_beta 90
_cell_angle_gamma 90
_cell_formula_units_Z 2
_cell_length_a 6.4394
_cell_length_b 7.4299
_cell_length_c 9.854
_cell_volume 471.456
_citation_journal_id_ASTM CMATEX
_cod_data_source_file Boudin_CMATEX_2001_953.cif
_cod_data_source_block H9Co2N1O12P2V1
_cod_original_cell_volume 471.4558
_cod_original_formula_sum 'H9 Co2 N1 O12 P2 V1'
_cod_database_code 4002309

loop_
_symmetry_equiv_pos_as_xyz
x,y,z
-x,-y,z+1/2
-x,y,z
x,-y,z+1/2

loop_
_atom_site_label
_atom_site_type_symbol
_atom_site_fract_x
_atom_site_fract_y
_atom_site_fract_z
_atom_site_occupancy
_atom_site_U_iso_or_equiv
Co1 Co+2 0.2504 0.0275 0 1 0.0
N1 N-3 0.5 0.537 0.041 1 0.0
O3 O-2 0.5 0.056 0.3792 1 0.0
O4 O-2 0.263 0.2709 0.8886 1 0.0
O9 O-2 0 0.59 -0.0492 1 0.0
O6 O-2 0 0.17 0.1131 1 0.0
O1 O-2 0.1952 0.7985 0.109 1 0.0
V1 V+4 0 0.2856 0.2583 1 0.0
O2 O-2 0.5 0.097 0.1212 1 0.0
O7 O-2 0 0.537 0.1992 1 0.0
O5 O-2 0 0.049 0.3668 1 0.0
O8 O-2 0.308 0.3112 0.2722 1 0.0
P1 P+5 0.5 0.1892 0.2623 1 0.0
P2 P+5 0 0.6825 0.0894 1 0.0
